data_7713263
loop_
_publ_author_name
'Gruden, Evelin'
'Prin&#x10d;i&#x10d;, Gri&#x161;a Grigorij'
'Ho&#x10d;evar, Jan'
'Iskra, Jernej'
'Kv&#xed;&#x10d;ala, Jaroslav'
'Tav&#x10d;ar, Ga&#x161;per'

_publ_section_title
;
 From cyclic (alkyl)(amino)carbene (CAAC) precursors to fluorinating
 reagents. Experimental and theoretical study.
;
_journal_name_full 'Dalton transactions (Cambridge, England : 2003)'
_journal_paper_doi 10.1039/d3dt01476b
_journal_year 2023
_chemical_formula_moiety 'C20 H32 N, F3 H2'
_chemical_formula_sum 'C20 H34 F3 N'
_chemical_formula_weight 345.48
_chemical_properties_physical Moisture-sensitive
_space_group_crystal_system monoclinic
_space_group_IT_number 14
_space_group_name_Hall '-P 2yn'
_space_group_name_H-M_alt 'P 1 21/n 1'
_atom_sites_solution_hydrogens mixed
_atom_sites_solution_primary dual
_audit_creation_date 2022-03-17
_audit_creation_method
;
Olex2 1.5
(compiled 2021.12.09 svn.r5202d8cf for OlexSys, GUI svn.r6439)
;
_audit_update_record
;
2023-05-16 deposited with the CCDC.	2023-06-20 downloaded from the CCDC.
;
_cell_angle_alpha 90
_cell_angle_beta 103.161(4)
_cell_angle_gamma 90
_cell_formula_units_Z 4
_cell_length_a 10.8109(4)
_cell_length_b 9.4778(3)
_cell_length_c 20.4419(7)
_cell_measurement_reflns_used 4945
_cell_measurement_temperature 149.99(10)
_cell_measurement_theta_max 71.7950
_cell_measurement_theta_min 4.2480
_cell_volume 2039.53(13)
_computing_cell_refinement 'CrysAlisPro 1.171.39.46 (Rigaku OD, 2018)'
_computing_data_collection 'CrysAlisPro 1.171.39.46 (Rigaku OD, 2018)'
_computing_data_reduction 'CrysAlisPro 1.171.39.46 (Rigaku OD, 2018)'
_computing_molecular_graphics 'Olex2 1.5 (Dolomanov et al., 2009)'
_computing_publication_material 'Olex2 1.5 (Dolomanov et al., 2009)'
_computing_structure_refinement 'SHELXL 2017/1 (Sheldrick, 2015)'
_diffrn_ambient_environment N~2~
_diffrn_ambient_temperature 149.99(10)
_diffrn_detector 'CCD plate'
_diffrn_detector_area_resol_mean 10.6426
_diffrn_detector_type Atlas
_diffrn_measured_fraction_theta_full 0.998
_diffrn_measured_fraction_theta_max 0.986
_diffrn_measurement_details
;
List of Runs (angles in degrees, time in seconds):

  # Type    Start    End  Width  t~exp~   \w     \q     \k     \f   Frames
#--------------------------------------------------------------------------
  1  \w    -73.00  35.00   1.00    2.46    --  -41.11  77.00 -20.00  108
  2  \w    -21.00  50.00   1.00    2.46    --   41.11 -77.00-146.00   71
  3  \w     51.00  82.00   1.00    9.84    --  103.58 -77.00-146.00   31
  4  \w    110.00 178.00   1.00    9.84    --  103.58  77.00 -20.00   68
  5  \w    -73.00  28.00   1.00    2.46    --  -41.11  77.00 120.00  101
  6  \w     38.00 112.00   1.00    2.46    --   41.11  57.00  90.00   74
  7  \w     20.00  63.00   1.00    2.46    --   41.11  57.00  60.00   43
  8  \w     57.00 109.00   1.00    2.46    --   41.11  57.00   0.00   52
  9  \w    103.00 178.00   1.00    9.84    --  103.58  77.00  60.00   75
 10  \w     26.00 116.00   1.00    9.84    --  103.58 -80.00 165.57   90
 11  \w     99.00 176.00   1.00    9.84    --  103.58  45.00  30.00   77
 12  \w     76.00 103.00   1.00    9.84    --  103.58 -79.00 131.21   27
 13  \w     64.00 115.00   1.00    9.84    --  103.58 -80.00-106.30   51
 14  \w     35.00  60.00   1.00    9.84    --  103.58 -80.00-106.30   25
 15  \w     86.00 173.00   1.00    9.84    --  103.58  45.00 120.00   87
 16  \w     76.00 103.00   1.00    9.84    --  103.58 -80.00  91.02   27
 17  \w     30.00  55.00   1.00    9.84    --  103.58 -79.00 -32.50   25
 18  \w     88.00 124.00   1.00    9.84    --  103.58 -79.00 -32.50   36
 19  \w     32.00  67.00   1.00    9.84    --  103.58 -45.00  30.00   35
 20  \w    104.00 150.00   1.00    9.84    --  103.58  77.00 150.00   46
 21  \w     81.00 108.00   1.00    9.84    --  103.58 -45.00  30.00   27
 22  \w     58.00  85.00   1.00    9.84    --  103.58 -79.00  47.66   27
 23  \w    118.00 168.00   1.00    9.84    --  103.58  45.00 -60.00   50
 24  \w     27.00 124.00   1.00    9.84    --  103.58 -80.00   5.22   97
 25  \w     41.00  66.00   1.00    9.84    --  103.58 -45.00   0.00   25
;
_diffrn_measurement_device 'four-circle diffractometer'
_diffrn_measurement_device_type 'New Gemini, Dual, Cu at home/near, Atlas'
_diffrn_measurement_method '\w scans'
_diffrn_orient_matrix_type 'CrysAlisPro convention (1999,Acta A55,543-557)'
_diffrn_orient_matrix_UB_11 -0.1431681000
_diffrn_orient_matrix_UB_12 0.0251236000
_diffrn_orient_matrix_UB_13 -0.0069948000
_diffrn_orient_matrix_UB_21 0.0050320000
_diffrn_orient_matrix_UB_22 -0.0856080000
_diffrn_orient_matrix_UB_23 0.0646251000
_diffrn_orient_matrix_UB_31 0.0297611000
_diffrn_orient_matrix_UB_32 0.1359131000
_diffrn_orient_matrix_UB_33 0.0420024000
_diffrn_radiation_monochromator graphite
_diffrn_radiation_probe x-ray
_diffrn_radiation_type 'Cu K\a'
_diffrn_radiation_wavelength 1.54184
_diffrn_reflns_av_R_equivalents 0.0388
_diffrn_reflns_av_unetI/netI 0.0269
_diffrn_reflns_Laue_measured_fraction_full 0.998
_diffrn_reflns_Laue_measured_fraction_max 0.986
_diffrn_reflns_limit_h_max 13
_diffrn_reflns_limit_h_min -13
_diffrn_reflns_limit_k_max 11
_diffrn_reflns_limit_k_min -9
_diffrn_reflns_limit_l_max 25
_diffrn_reflns_limit_l_min -25
_diffrn_reflns_number 16584
_diffrn_reflns_point_group_measured_fraction_full 0.998
_diffrn_reflns_point_group_measured_fraction_max 0.986
_diffrn_reflns_theta_full 70.000
_diffrn_reflns_theta_max 72.274
_diffrn_reflns_theta_min 4.281
_diffrn_source 'fine-focus sealed X-ray tube'
_diffrn_source_type 'Enhance (Cu) X-ray Source'
_exptl_absorpt_coefficient_mu 0.684
_exptl_absorpt_correction_T_max 0.974
_exptl_absorpt_correction_T_min 0.951
_exptl_absorpt_correction_type analytical
_exptl_absorpt_process_details
;
CrysAlisPro 1.171.39.46 (Rigaku Oxford Diffraction, 2018)
Analytical numeric absorption correction using a multifaceted crystal
			model based on expressions derived by R.C. Clark & J.S. Reid.
(Clark, R. C. & Reid, J. S. (1995). Acta Cryst. A51, 887-897)
Empirical absorption correction using spherical harmonics,
 implemented in SCALE3 ABSPACK scaling algorithm.
;
_exptl_crystal_colour 'clear light colourless'
_exptl_crystal_colour_lustre clear
_exptl_crystal_colour_modifier light
_exptl_crystal_colour_primary colourless
_exptl_crystal_density_diffrn 1.125
_exptl_crystal_description block
_exptl_crystal_F_000 752
_exptl_crystal_recrystallization_method 'Re-crystallisation from solvent: acetonitrile'
_exptl_crystal_size_max 0.459
_exptl_crystal_size_mid 0.222
_exptl_crystal_size_min 0.197
_refine_diff_density_max 0.469
_refine_diff_density_min -0.163
_refine_diff_density_rms 0.042
_refine_ls_extinction_method none
_refine_ls_goodness_of_fit_ref 1.056
_refine_ls_hydrogen_treatment mixed
_refine_ls_matrix_type full
_refine_ls_number_parameters 232
_refine_ls_number_reflns 3973
_refine_ls_number_restraints 0
_refine_ls_restrained_S_all 1.056
_refine_ls_R_factor_all 0.0619
_refine_ls_R_factor_gt 0.0498
_refine_ls_shift/su_max 0.001
_refine_ls_shift/su_mean 0.000
_refine_ls_structure_factor_coef Fsqd
_refine_ls_weighting_details 'w=1/[\s^2^(Fo^2^)+(0.0650P)^2^+0.6968P] where P=(Fo^2^+2Fc^2^)/3'
_refine_ls_weighting_scheme calc
_refine_ls_wR_factor_gt 0.1289
_refine_ls_wR_factor_ref 0.1391
_reflns_Friedel_coverage 0.000
_reflns_number_gt 3211
_reflns_number_total 3973
_reflns_threshold_expression 'I > 2\s(I)'
_cod_data_source_file d3dt01476b2.cif
_cod_data_source_block exp_698_573_mecaach+h2f3-
_cod_original_cell_volume 2039.53(12)
_cod_original_sg_symbol_H-M 'P 21/n'
_cod_database_code 7713263
_shelxl_version_number 2017/1
_chemical_oxdiff_formula 'C20 H32 N F3'
_shelx_space_group_comment
;
The symmetry employed for this shelxl refinement is uniquely defined
by the following loop, which should always be used as a source of
symmetry information in preference to the above space-group names.
They are only intended as comments.
;
_shelx_estimated_absorpt_t_max 0.877
_shelx_estimated_absorpt_t_min 0.744
_olex2_refinement_description
;
1. Fixed Uiso
 At 1.2 times of:
  All C(H) groups, All C(H,H) groups
 At 1.5 times of:
  All C(H,H,H) groups
2. Others
 Fixed Uiso: H2B(0.05135)
3.a Ternary CH refined with riding coordinates:
 C16(H16), C19(H19)
3.b Secondary CH2 refined with riding coordinates:
 C4(H4A,H4B)
3.c Aromatic/amide H refined with riding coordinates:
 C2(H2), C12(H12), C13(H13), C14(H14)
3.d Idealised Me refined as rotating group:
 C6(H6A,H6B,H6C), C7(H7A,H7B,H7C), C8(H8A,H8B,H8C), C9(H9A,H9B,H9C), C17(H17A,
 H17B,H17C), C18(H18A,H18B,H18C), C20(H20A,H20B,H20C), C21(H21B,H21A,H21C)
;
_olex2_submission_special_instructions 'No special instructions were received'
_oxdiff_exptl_absorpt_empirical_details
;
Empirical correction (ABSPACK) includes:
- Absorption correction using spherical harmonics
- Frame scaling
;
_oxdiff_exptl_absorpt_empirical_full_max 1.227
_oxdiff_exptl_absorpt_empirical_full_min 0.840

loop_
_space_group_symop_operation_xyz
'x, y, z'
'-x+1/2, y+1/2, -z+1/2'
'-x, -y, -z'
'x-1/2, -y-1/2, z-1/2'

loop_
_atom_site_label
_atom_site_type_symbol
_atom_site_fract_x
_atom_site_fract_y
_atom_site_fract_z
_atom_site_U_iso_or_equiv
_atom_site_adp_type
_atom_site_occupancy
_atom_site_site_symmetry_order
_atom_site_calc_flag
_atom_site_refinement_flags_posn
_atom_site_refinement_flags_adp
_atom_site_refinement_flags_occupancy
_atom_site_disorder_assembly
_atom_site_disorder_group
N1 N 0.53038(12) 0.19539(13) 0.34687(6) 0.0268(3) Uani 1 1 d . . . . .
C2 C 0.51463(14) 0.28118(17) 0.29761(7) 0.0301(3) Uani 1 1 d . . . . .
H2 H 0.498733 0.378911 0.301963 0.036 Uiso 1 1 calc R U . . .
C3 C 0.52329(16) 0.21508(18) 0.23255(7) 0.0332(4) Uani 1 1 d . . . . .
C4 C 0.57555(17) 0.06739(18) 0.25575(8) 0.0367(4) Uani 1 1 d . . . . .
H4A H 0.667642 0.062728 0.257277 0.044 Uiso 1 1 calc R U . . .
H4B H 0.531776 -0.005525 0.224129 0.044 Uiso 1 1 calc R U . . .
C5 C 0.55155(16) 0.04191(17) 0.32664(8) 0.0318(3) Uani 1 1 d . . . . .
C6 C 0.61403(19) 0.3008(2) 0.20015(9) 0.0457(4) Uani 1 1 d . . . . .
H6A H 0.577868 0.394494 0.187869 0.069 Uiso 1 1 calc R U . . .
H6B H 0.625961 0.251962 0.159774 0.069 Uiso 1 1 calc R U . . .
H6C H 0.696179 0.310527 0.232135 0.069 Uiso 1 1 calc R U . . .
C7 C 0.39054(19) 0.2143(2) 0.18545(9) 0.0477(5) Uani 1 1 d . . . . .
H7A H 0.332242 0.160130 0.206097 0.072 Uiso 1 1 calc R U . . .
H7B H 0.395050 0.170902 0.142543 0.072 Uiso 1 1 calc R U . . .
H7C H 0.359608 0.311446 0.177640 0.072 Uiso 1 1 calc R U . . .
C8 C 0.66508(18) -0.0218(2) 0.37544(9) 0.0407(4) Uani 1 1 d . . . . .
H8A H 0.741964 0.030936 0.373173 0.061 Uiso 1 1 calc R U . . .
H8B H 0.674976 -0.120597 0.363448 0.061 Uiso 1 1 calc R U . . .
H8C H 0.651520 -0.016815 0.421184 0.061 Uiso 1 1 calc R U . . .
C9 C 0.43323(18) -0.04533(18) 0.32592(9) 0.0406(4) Uani 1 1 d . . . . .
H9A H 0.417655 -0.048588 0.371285 0.061 Uiso 1 1 calc R U . . .
H9B H 0.445623 -0.141387 0.310855 0.061 Uiso 1 1 calc R U . . .
H9C H 0.360134 -0.002252 0.295150 0.061 Uiso 1 1 calc R U . . .
C10 C 0.53133(14) 0.24139(16) 0.41527(7) 0.0275(3) Uani 1 1 d . . . . .
C11 C 0.41747(15) 0.24126(16) 0.43713(7) 0.0296(3) Uani 1 1 d . . . . .
C12 C 0.42438(16) 0.28514(18) 0.50316(8) 0.0342(4) Uani 1 1 d . . . . .
H12 H 0.349417 0.285438 0.520004 0.041 Uiso 1 1 calc R U . . .
C13 C 0.53768(17) 0.32806(18) 0.54448(8) 0.0369(4) Uani 1 1 d . . . . .
H13 H 0.540397 0.355281 0.589513 0.044 Uiso 1 1 calc R U . . .
C14 C 0.64718(16) 0.33139(18) 0.52029(8) 0.0357(4) Uani 1 1 d . . . . .
H14 H 0.724119 0.363343 0.548795 0.043 Uiso 1 1 calc R U . . .
C15 C 0.64710(15) 0.28887(17) 0.45495(8) 0.0308(3) Uani 1 1 d . . . . .
C16 C 0.28812(15) 0.20767(18) 0.39198(8) 0.0334(4) Uani 1 1 d . . . . .
H16 H 0.302274 0.169554 0.348653 0.040 Uiso 1 1 calc R U . . .
C17 C 0.21559(17) 0.0962(2) 0.42252(10) 0.0435(4) Uani 1 1 d . . . . .
H17A H 0.268357 0.011598 0.433577 0.065 Uiso 1 1 calc R U . . .
H17B H 0.136873 0.071785 0.390076 0.065 Uiso 1 1 calc R U . . .
H17C H 0.195108 0.133780 0.463446 0.065 Uiso 1 1 calc R U . . .
C18 C 0.20859(17) 0.3428(2) 0.37628(10) 0.0433(4) Uani 1 1 d . . . . .
H18A H 0.194467 0.383040 0.418137 0.065 Uiso 1 1 calc R U . . .
H18B H 0.126600 0.320331 0.346231 0.065 Uiso 1 1 calc R U . . .
H18C H 0.253933 0.411288 0.354449 0.065 Uiso 1 1 calc R U . . .
C19 C 0.76776(16) 0.3048(2) 0.42874(8) 0.0369(4) Uani 1 1 d . . . . .
H19 H 0.753855 0.254418 0.384689 0.044 Uiso 1 1 calc R U . . .
C20 C 0.79267(19) 0.4601(2) 0.41610(10) 0.0490(5) Uani 1 1 d . . . . .
H20A H 0.718914 0.499835 0.384499 0.074 Uiso 1 1 calc R U . . .
H20B H 0.867825 0.467865 0.397088 0.074 Uiso 1 1 calc R U . . .
H20C H 0.807235 0.512106 0.458599 0.074 Uiso 1 1 calc R U . . .
C21 C 0.88389(17) 0.2385(3) 0.47585(10) 0.0525(5) Uani 1 1 d . . . . .
H21B H 0.956359 0.241124 0.454506 0.079 Uiso 1 1 calc R U . . .
H21A H 0.864959 0.140298 0.485070 0.079 Uiso 1 1 calc R U . . .
H21C H 0.904617 0.291497 0.518085 0.079 Uiso 1 1 calc R U . . .
F1 F 0.35431(15) 0.56385(16) 0.26863(9) 0.0757(4) Uani 1 1 d . . . . .
H2B H 0.442(2) 0.601(2) 0.2673(11) 0.051 Uiso 1 1 d . U . . .
F2 F 0.55941(13) 0.63517(16) 0.29007(7) 0.0655(4) Uani 1 1 d . . . . .
H2A H 0.570(3) 0.675(4) 0.2290(18) 0.101(11) Uiso 1 1 d . . . . .
F3 F 0.60850(14) 0.6990(2) 0.18938(8) 0.0823(5) Uani 1 1 d . . . . .

loop_
_atom_site_aniso_label
_atom_site_aniso_U_11
_atom_site_aniso_U_22
_atom_site_aniso_U_33
_atom_site_aniso_U_23
_atom_site_aniso_U_13
_atom_site_aniso_U_12
N1 0.0282(6) 0.0293(6) 0.0227(6) -0.0004(5) 0.0052(5) -0.0003(5)
C2 0.0297(7) 0.0328(8) 0.0264(7) 0.0012(6) 0.0035(6) -0.0011(6)
C3 0.0376(8) 0.0395(9) 0.0223(7) -0.0004(6) 0.0063(6) -0.0058(7)
C4 0.0466(9) 0.0372(9) 0.0280(8) -0.0041(7) 0.0123(7) -0.0018(7)
C5 0.0395(8) 0.0291(8) 0.0280(7) -0.0016(6) 0.0103(6) 0.0028(6)
C6 0.0530(11) 0.0485(11) 0.0389(9) 0.0030(8) 0.0171(8) -0.0101(8)
C7 0.0488(11) 0.0571(12) 0.0312(9) 0.0042(8) -0.0034(8) -0.0098(9)
C8 0.0477(10) 0.0388(9) 0.0354(8) 0.0016(7) 0.0093(7) 0.0126(8)
C9 0.0503(10) 0.0301(8) 0.0451(9) -0.0016(7) 0.0187(8) -0.0022(7)
C10 0.0333(8) 0.0277(7) 0.0209(7) 0.0012(6) 0.0049(6) 0.0041(6)
C11 0.0340(8) 0.0278(7) 0.0271(7) 0.0039(6) 0.0072(6) 0.0040(6)
C12 0.0406(9) 0.0346(8) 0.0300(8) 0.0032(6) 0.0136(7) 0.0052(7)
C13 0.0496(10) 0.0388(9) 0.0224(7) 0.0003(6) 0.0083(7) 0.0058(7)
C14 0.0382(9) 0.0394(9) 0.0259(7) -0.0011(7) -0.0007(6) 0.0012(7)
C15 0.0333(8) 0.0321(8) 0.0260(7) 0.0016(6) 0.0045(6) 0.0048(6)
C16 0.0326(8) 0.0362(9) 0.0316(8) 0.0001(6) 0.0075(6) 0.0016(6)
C17 0.0393(9) 0.0448(10) 0.0481(10) 0.0018(8) 0.0132(8) -0.0032(8)
C18 0.0361(9) 0.0456(10) 0.0447(10) 0.0031(8) 0.0022(7) 0.0062(7)
C19 0.0311(8) 0.0471(10) 0.0312(8) -0.0023(7) 0.0047(6) -0.0001(7)
C20 0.0466(10) 0.0539(12) 0.0498(11) -0.0003(9) 0.0175(9) -0.0079(9)
C21 0.0316(9) 0.0773(15) 0.0466(10) 0.0034(10) 0.0050(8) 0.0063(9)
F1 0.0661(9) 0.0646(9) 0.1027(11) 0.0118(8) 0.0324(8) 0.0066(7)
F2 0.0602(8) 0.0774(9) 0.0573(7) -0.0052(7) 0.0101(6) 0.0022(7)
F3 0.0573(8) 0.1181(14) 0.0768(10) 0.0222(9) 0.0261(7) 0.0035(8)

loop_
_atom_type_symbol
_atom_type_description
_atom_type_scat_dispersion_real
_atom_type_scat_dispersion_imag
_atom_type_scat_source
C C 0.0181 0.0091 'International Tables Vol C Tables 4.2.6.8 and 6.1.1.4'
H H 0.0000 0.0000 'International Tables Vol C Tables 4.2.6.8 and 6.1.1.4'
F F 0.0727 0.0534 'International Tables Vol C Tables 4.2.6.8 and 6.1.1.4'
N N 0.0311 0.0180 'International Tables Vol C Tables 4.2.6.8 and 6.1.1.4'

loop_
_exptl_crystal_face_index_h
_exptl_crystal_face_index_k
_exptl_crystal_face_index_l
_exptl_crystal_face_perp_dist
0 -1 13 0.1046
0 0 -13 0.0965
0 5 -6 0.1677
0 -5 8 0.1852
7 0 -3 0.0958
-7 0 4 0.0972
5 4 2 0.1707
-7 1 5 0.0906
-5 -4 -2 0.1197
4 -4 -8 0.1568
5 0 -11 0.1042
3 5 2 0.1972
5 4 -5 0.1610
-6 -2 9 0.1206
-4 1 -9 0.0906
4 -1 10 0.1176

loop_
_geom_angle_atom_site_label_1
_geom_angle_atom_site_label_2
_geom_angle_atom_site_label_3
_geom_angle
_geom_angle_site_symmetry_1
_geom_angle_site_symmetry_3
_geom_angle_publ_flag
C2 N1 C5 113.00(12) . . ?
C2 N1 C10 122.38(13) . . ?
C10 N1 C5 124.60(12) . . ?
N1 C2 H2 122.8 . . ?
N1 C2 C3 114.32(14) . . ?
C3 C2 H2 122.8 . . ?
C2 C3 C4 101.52(12) . . ?
C2 C3 C6 109.77(14) . . ?
C2 C3 C7 108.76(15) . . ?
C6 C3 C4 112.79(15) . . ?
C6 C3 C7 109.26(14) . . ?
C7 C3 C4 114.40(15) . . ?
C3 C4 H4A 110.2 . . ?
C3 C4 H4B 110.2 . . ?
C3 C4 C5 107.55(13) . . ?
H4A C4 H4B 108.5 . . ?
C5 C4 H4A 110.2 . . ?
C5 C4 H4B 110.2 . . ?
N1 C5 C4 99.81(12) . . ?
C8 C5 N1 110.21(13) . . ?
C8 C5 C4 113.21(14) . . ?
C8 C5 C9 110.02(14) . . ?
C9 C5 N1 109.84(13) . . ?
C9 C5 C4 113.31(14) . . ?
C3 C6 H6A 109.5 . . ?
C3 C6 H6B 109.5 . . ?
C3 C6 H6C 109.5 . . ?
H6A C6 H6B 109.5 . . ?
H6A C6 H6C 109.5 . . ?
H6B C6 H6C 109.5 . . ?
C3 C7 H7A 109.5 . . ?
C3 C7 H7B 109.5 . . ?
C3 C7 H7C 109.5 . . ?
H7A C7 H7B 109.5 . . ?
H7A C7 H7C 109.5 . . ?
H7B C7 H7C 109.5 . . ?
C5 C8 H8A 109.5 . . ?
C5 C8 H8B 109.5 . . ?
C5 C8 H8C 109.5 . . ?
H8A C8 H8B 109.5 . . ?
H8A C8 H8C 109.5 . . ?
H8B C8 H8C 109.5 . . ?
C5 C9 H9A 109.5 . . ?
C5 C9 H9B 109.5 . . ?
C5 C9 H9C 109.5 . . ?
H9A C9 H9B 109.5 . . ?
H9A C9 H9C 109.5 . . ?
H9B C9 H9C 109.5 . . ?
C11 C10 N1 119.27(13) . . ?
C15 C10 N1 117.38(13) . . ?
C15 C10 C11 123.30(14) . . ?
C10 C11 C16 123.96(14) . . ?
C12 C11 C10 116.72(14) . . ?
C12 C11 C16 119.14(14) . . ?
C11 C12 H12 119.2 . . ?
C13 C12 C11 121.54(15) . . ?
C13 C12 H12 119.2 . . ?
C12 C13 H13 120.0 . . ?
C12 C13 C14 120.00(15) . . ?
C14 C13 H13 120.0 . . ?
C13 C14 H14 119.3 . . ?
C13 C14 C15 121.45(15) . . ?
C15 C14 H14 119.3 . . ?
C10 C15 C19 123.41(14) . . ?
C14 C15 C10 116.91(15) . . ?
C14 C15 C19 119.55(15) . . ?
C11 C16 H16 107.9 . . ?
C11 C16 C17 112.45(14) . . ?
C11 C16 C18 110.21(14) . . ?
C17 C16 H16 107.9 . . ?
C17 C16 C18 110.28(15) . . ?
C18 C16 H16 107.9 . . ?
C16 C17 H17A 109.5 . . ?
C16 C17 H17B 109.5 . . ?
C16 C17 H17C 109.5 . . ?
H17A C17 H17B 109.5 . . ?
H17A C17 H17C 109.5 . . ?
H17B C17 H17C 109.5 . . ?
C16 C18 H18A 109.5 . . ?
C16 C18 H18B 109.5 . . ?
C16 C18 H18C 109.5 . . ?
H18A C18 H18B 109.5 . . ?
H18A C18 H18C 109.5 . . ?
H18B C18 H18C 109.5 . . ?
C15 C19 H19 107.7 . . ?
C15 C19 C20 110.62(15) . . ?
C15 C19 C21 112.48(14) . . ?
C20 C19 H19 107.7 . . ?
C20 C19 C21 110.53(16) . . ?
C21 C19 H19 107.7 . . ?
C19 C20 H20A 109.5 . . ?
C19 C20 H20B 109.5 . . ?
C19 C20 H20C 109.5 . . ?
H20A C20 H20B 109.5 . . ?
H20A C20 H20C 109.5 . . ?
H20B C20 H20C 109.5 . . ?
C19 C21 H21B 109.5 . . ?
C19 C21 H21A 109.5 . . ?
C19 C21 H21C 109.5 . . ?
H21B C21 H21A 109.5 . . ?
H21B C21 H21C 109.5 . . ?
H21A C21 H21C 109.5 . . ?
H2B F2 H2A 91.3(17) . . ?

loop_
_geom_bond_atom_site_label_1
_geom_bond_atom_site_label_2
_geom_bond_distance
_geom_bond_site_symmetry_2
_geom_bond_publ_flag
N1 C2 1.275(2) . ?
N1 C5 1.543(2) . ?
N1 C10 1.4626(18) . ?
C2 H2 0.9500 . ?
C2 C3 1.492(2) . ?
C3 C4 1.543(2) . ?
C3 C6 1.535(2) . ?
C3 C7 1.535(2) . ?
C4 H4A 0.9900 . ?
C4 H4B 0.9900 . ?
C4 C5 1.548(2) . ?
C5 C8 1.519(2) . ?
C5 C9 1.520(2) . ?
C6 H6A 0.9800 . ?
C6 H6B 0.9800 . ?
C6 H6C 0.9800 . ?
C7 H7A 0.9800 . ?
C7 H7B 0.9800 . ?
C7 H7C 0.9800 . ?
C8 H8A 0.9800 . ?
C8 H8B 0.9800 . ?
C8 H8C 0.9800 . ?
C9 H9A 0.9800 . ?
C9 H9B 0.9800 . ?
C9 H9C 0.9800 . ?
C10 C11 1.402(2) . ?
C10 C15 1.402(2) . ?
C11 C12 1.398(2) . ?
C11 C16 1.523(2) . ?
C12 H12 0.9500 . ?
C12 C13 1.381(3) . ?
C13 H13 0.9500 . ?
C13 C14 1.383(3) . ?
C14 H14 0.9500 . ?
C14 C15 1.395(2) . ?
C15 C19 1.526(2) . ?
C16 H16 1.0000 . ?
C16 C17 1.531(2) . ?
C16 C18 1.535(2) . ?
C17 H17A 0.9800 . ?
C17 H17B 0.9800 . ?
C17 H17C 0.9800 . ?
C18 H18A 0.9800 . ?
C18 H18B 0.9800 . ?
C18 H18C 0.9800 . ?
C19 H19 1.0000 . ?
C19 C20 1.529(3) . ?
C19 C21 1.532(2) . ?
C20 H20A 0.9800 . ?
C20 H20B 0.9800 . ?
C20 H20C 0.9800 . ?
C21 H21B 0.9800 . ?
C21 H21A 0.9800 . ?
C21 H21C 0.9800 . ?
F1 H2B 1.02(2) . ?
F2 H2B 1.29(2) . ?
F2 H2A 1.33(4) . ?
F3 H2A 1.01(4) . ?

loop_
_geom_torsion_atom_site_label_1
_geom_torsion_atom_site_label_2
_geom_torsion_atom_site_label_3
_geom_torsion_atom_site_label_4
_geom_torsion
_geom_torsion_site_symmetry_1
_geom_torsion_site_symmetry_2
_geom_torsion_site_symmetry_3
_geom_torsion_site_symmetry_4
_geom_torsion_publ_flag
N1 C2 C3 C4 -10.79(18) . . . . ?
N1 C2 C3 C6 -130.34(16) . . . . ?
N1 C2 C3 C7 110.17(16) . . . . ?
N1 C10 C11 C12 179.46(14) . . . . ?
N1 C10 C11 C16 -5.5(2) . . . . ?
N1 C10 C15 C14 -179.48(14) . . . . ?
N1 C10 C15 C19 4.7(2) . . . . ?
C2 N1 C5 C4 12.81(17) . . . . ?
C2 N1 C5 C8 132.13(15) . . . . ?
C2 N1 C5 C9 -106.48(15) . . . . ?
C2 N1 C10 C11 91.66(18) . . . . ?
C2 N1 C10 C15 -85.95(18) . . . . ?
C2 C3 C4 C5 18.32(16) . . . . ?
C3 C4 C5 N1 -18.66(16) . . . . ?
C3 C4 C5 C8 -135.77(15) . . . . ?
C3 C4 C5 C9 98.05(16) . . . . ?
C5 N1 C2 C3 -1.41(19) . . . . ?
C5 N1 C10 C11 -90.11(18) . . . . ?
C5 N1 C10 C15 92.29(18) . . . . ?
C6 C3 C4 C5 135.72(15) . . . . ?
C7 C3 C4 C5 -98.59(17) . . . . ?
C10 N1 C2 C3 177.02(13) . . . . ?
C10 N1 C5 C4 -165.57(13) . . . . ?
C10 N1 C5 C8 -46.25(19) . . . . ?
C10 N1 C5 C9 75.14(18) . . . . ?
C10 C11 C12 C13 0.8(2) . . . . ?
C10 C11 C16 C17 129.30(17) . . . . ?
C10 C11 C16 C18 -107.21(18) . . . . ?
C10 C15 C19 C20 103.76(18) . . . . ?
C10 C15 C19 C21 -132.11(18) . . . . ?
C11 C10 C15 C14 3.0(2) . . . . ?
C11 C10 C15 C19 -172.85(15) . . . . ?
C11 C12 C13 C14 1.5(3) . . . . ?
C12 C11 C16 C17 -55.7(2) . . . . ?
C12 C11 C16 C18 67.76(19) . . . . ?
C12 C13 C14 C15 -1.6(3) . . . . ?
C13 C14 C15 C10 -0.6(2) . . . . ?
C13 C14 C15 C19 175.42(16) . . . . ?
C14 C15 C19 C20 -72.00(19) . . . . ?
C14 C15 C19 C21 52.1(2) . . . . ?
C15 C10 C11 C12 -3.1(2) . . . . ?
C15 C10 C11 C16 172.00(15) . . . . ?
C16 C11 C12 C13 -174.58(15) . . . . ?

loop_
_exptl_oxdiff_crystal_face_indexfrac_h
_exptl_oxdiff_crystal_face_indexfrac_k
_exptl_oxdiff_crystal_face_indexfrac_l
_exptl_oxdiff_crystal_face_x
_exptl_oxdiff_crystal_face_y
_exptl_oxdiff_crystal_face_z
0.0051 -0.9973 12.9998 -0.1167 0.9255 0.4106
-0.0053 -0.0024 -12.9999 0.0916 -0.8399 -0.5465
-0.0013 4.9978 -5.9996 0.1677 -0.8156 0.4272
0.0021 -4.9974 7.9996 -0.1818 0.9448 -0.3431
7.0001 -0.0000 -3.0070 -0.9812 -0.1591 0.0820
-6.9997 0.0002 4.0070 0.9741 0.2237 -0.0400
5.0027 3.9999 1.9952 -0.6297 -0.1883 0.7763
-6.9990 1.0002 5.0070 0.9921 0.2027 0.1379
-5.0027 -3.9999 -1.9952 0.6297 0.1883 -0.7763
3.9966 -4.0003 -8.0042 -0.6167 -0.1547 -0.7609
4.9964 -0.0017 -11.0049 -0.6384 -0.6859 -0.3138
3.0025 4.9995 1.9973 -0.3182 -0.2838 0.8527
4.9998 3.9986 -5.0047 -0.5803 -0.6406 0.4820
-5.9979 -1.9983 9.0058 0.7455 0.7229 -0.0718
-4.0042 0.9978 -8.9959 0.6613 -0.6869 -0.3614
4.0046 -0.9976 9.9959 -0.6683 0.7515 0.4034
